data_2007568
loop_
_publ_author_name
'Ziemer, Burkhard'
'Backer, Michael'
'Auner, Norbert'

_publ_section_title
;
 A Triclinic Polymorph of Hexaphenylcyclotrisiloxane
;
_journal_issue 8
_journal_name_full 'Acta Crystallographica Section C'
_journal_page_first 1111
_journal_page_last 1113
_journal_paper_doi 10.1107/S0108270198003205
_journal_volume 54
_journal_year 1998
_chemical_formula_moiety 'C36 H30 O3 Si3'
_chemical_formula_structural '[((C6H5)2SiO)3]'
_chemical_formula_sum 'C36 H30 O3 Si3'
_chemical_formula_weight 594.93
_chemical_melting_point 464.0(10)
_chemical_name_systematic
;
 2,2,4,4,6,6-Hexaphenylcyclotrisiloxane
;
_space_group_IT_number 2
_symmetry_cell_setting triclinic
_symmetry_space_group_name_Hall '-P 1'
_symmetry_space_group_name_H-M 'P -1'
_audit_creation_method SHELXL
_cell_angle_alpha 84.07(2)
_cell_angle_beta 84.122(15)
_cell_angle_gamma 77.77(2)
_cell_formula_units_Z 4
_cell_length_a 12.870(2)
_cell_length_b 15.060(2)
_cell_length_c 16.575(2)
_cell_measurement_reflns_used 5000
_cell_measurement_temperature 150(2)
_cell_measurement_theta_max 25.2
_cell_measurement_theta_min 2.5
_cell_volume 3112.2(8)
_computing_cell_refinement IPDS
_computing_data_collection 'IPDS (Stoe & Cie, 1997a)'
_computing_data_reduction IPDS
_computing_molecular_graphics 'XSTEP (Stoe & Cie, (1997b)'
_computing_publication_material SHELXL93
_computing_structure_refinement 'SHELXL93 (Sheldrick, 1993)'
_computing_structure_solution 'SHELXS86 (Sheldrick, 1990)'
_diffrn_ambient_temperature 150(2)
_diffrn_detector_area_resol_mean 6.667
_diffrn_measurement_device 'Stoe IPDS'
_diffrn_measurement_method '\f rotation scans (157 exposures with \f~incr~ = 1.4\%)'
_diffrn_radiation_monochromator graphite
_diffrn_radiation_source 'fine-focus sealed X-ray tube'
_diffrn_radiation_type MoK\a
_diffrn_radiation_wavelength 0.71073
_diffrn_reflns_av_R_equivalents 0.071
_diffrn_reflns_av_sigmaI/netI 0.047
_diffrn_reflns_limit_h_max 15
_diffrn_reflns_limit_h_min -15
_diffrn_reflns_limit_k_max 18
_diffrn_reflns_limit_k_min -18
_diffrn_reflns_limit_l_max 19
_diffrn_reflns_limit_l_min -19
_diffrn_reflns_number 27194
_diffrn_reflns_theta_max 25.35
_diffrn_reflns_theta_min 2.14
_diffrn_standards_decay_% 0
_exptl_absorpt_coefficient_mu 0.188
_exptl_absorpt_correction_type none
_exptl_crystal_colour colorless
_exptl_crystal_density_diffrn 1.270
_exptl_crystal_density_method 'not measured'
_exptl_crystal_description prism
_exptl_crystal_F_000 1248
_exptl_crystal_size_max 0.60
_exptl_crystal_size_mid 0.55
_exptl_crystal_size_min 0.44
_refine_diff_density_max 0.409
_refine_diff_density_min -0.278
_refine_ls_extinction_method none
_refine_ls_goodness_of_fit_all 0.932
_refine_ls_goodness_of_fit_obs 1.035
_refine_ls_hydrogen_treatment refall
_refine_ls_matrix_type full
_refine_ls_number_parameters 997
_refine_ls_number_reflns 10735
_refine_ls_number_restraints 0
_refine_ls_restrained_S_all 0.936
_refine_ls_restrained_S_obs 1.035
_refine_ls_R_factor_all 0.051
_refine_ls_R_factor_obs .036
_refine_ls_shift/esd_max -0.014
_refine_ls_shift/esd_mean 0.001
_refine_ls_structure_factor_coef Fsqd
_refine_ls_weighting_details 'w = 1/[\s^2^(Fo^2^)+(0.0610P)^2^] where P = (Fo^2^+2Fc^2^)/3'
_refine_ls_weighting_scheme calc
_refine_ls_wR_factor_all 0.097
_refine_ls_wR_factor_obs .091
_reflns_number_observed 8067
_reflns_number_total 10745
_reflns_observed_criterion I>2\s(I)
_cod_data_source_file sk1181.cif
_cod_data_source_block sk1181
_cod_depositor_comments
;
The following automatic conversions were performed:

'_refine_ls_weighting_scheme' value 'calc w =
1/[\s^2^(Fo^2^)+(0.0610P)^2^] where P = (Fo^2^+2Fc^2^)/3' was changed
to 'calc'. New tag '_refine_ls_weighting_details' was created. The
value of the new tag was set to 'w = 1/[\s^2^(Fo^2^)+(0.0610P)^2^]
where P = (Fo^2^+2Fc^2^)/3'.

Automatic conversion script
Id: cif_fix_values 3143 2015-03-26 13:38:13Z robertas 
;
_cod_original_cell_volume 3112.0(8)
_cod_database_code 2007568

loop_
_symmetry_equiv_pos_as_xyz
'x, y, z'
'-x, -y, -z'

loop_
_atom_site_aniso_label
_atom_site_aniso_U_11
_atom_site_aniso_U_22
_atom_site_aniso_U_33
_atom_site_aniso_U_12
_atom_site_aniso_U_13
_atom_site_aniso_U_23
C1 .0294(10) .0164(8) .0389(11) .0032(7) -.0153(9) -.0117(8)
C2 .0261(10) .0408(12) .0379(12) -.0008(9) -.0013(10) -.0171(9)
C3 .0274(11) .0586(15) .064(2) -.0014(10) -.0050(12) -.0325(13)
C4 .0348(13) .0440(14) .089(2) .0026(11) -.0161(15) -.0318(14)
C5 .066(2) .0348(13) .090(2) .0073(12) -.061(2) -.0107(14)
C6 .057(2) .0334(12) .057(2) -.0090(11) -.0348(14) .0006(11)
C7 .0294(10) .0195(8) .0243(9) -.0035(7) -.0092(8) -.0014(7)
C8 .0388(11) .0231(9) .0375(11) -.0093(8) .0018(10) -.0072(8)
C9 .0477(13) .0213(10) .0452(13) -.0068(9) -.0040(11) -.0104(9)
C10 .0361(12) .0336(11) .0309(11) .0032(9) -.0070(10) -.0115(9)
C11 .0393(12) .0413(12) .0319(11) -.0117(10) .0011(11) -.0063(9)
C12 .0400(12) .0251(10) .0337(11) -.0111(9) -.0019(10) -.0052(8)
C13 .0404(11) .0204(9) .0301(10) -.0085(8) -.0028(9) -.0086(8)
C14 .052(2) .0340(13) .118(3) -.0190(12) -.021(2) .0318(15)
C15 .067(2) .044(2) .200(5) -.030(2) -.014(2) .048(2)
C16 .053(2) .051(2) .129(3) -.0302(14) -.009(2) -.015(2)
C17 .0413(13) .067(2) .0425(13) -.0148(12) .0006(12) -.0186(12)
C18 .0392(12) .0526(14) .0304(11) -.0074(10) .0033(10) -.0027(10)
C19 .0382(11) .0191(9) .0359(11) -.0021(8) .0018(10) .0027(8)
C20 .076(2) .0391(14) .127(3) .0172(14) -.041(2) -.050(2)
C21 .085(2) .0329(14) .141(3) .0110(14) -.016(2) -.043(2)
C22 .085(2) .0389(14) .065(2) .0309(15) .019(2) .0133(13)
C23 .103(3) .110(3) .047(2) .072(2) -.017(2) -.010(2)
C24 .078(2) .073(2) .0327(13) .041(2) -.0140(14) -.0161(12)
C25 .0267(9) .0216(9) .0236(9) -.0056(7) -.0048(8) .0043(7)
C26 .0305(10) .0293(10) .0324(11) -.0038(8) -.0070(9) -.0026(8)
C27 .0341(12) .0386(12) .0452(13) .0008(9) -.0008(11) -.0041(10)
C28 .0254(11) .0400(12) .0533(14) -.0060(9) -.0066(11) .0078(11)
C29 .0336(11) .0426(12) .0454(13) -.0143(9) -.0165(11) .0054(10)
C30 .0320(11) .0342(11) .0328(11) -.0066(9) -.0092(10) -.0030(9)
C31 .0234(9) .0259(9) .0262(9) -.0074(7) -.0057(8) -.0031(7)
C32 .0260(10) .0248(10) .0392(11) -.0062(8) -.0004(9) -.0021(9)
C33 .0285(11) .0379(12) .0473(13) -.0074(9) .0082(11) -.0137(10)
C34 .0294(11) .0500(13) .0312(11) -.0147(9) .0051(10) -.0041(10)
C35 .0340(11) .0376(11) .0298(11) -.0107(9) -.0050(10) .0043(9)
C36 .0321(10) .0261(10) .0281(10) -.0039(8) -.0068(9) -.0021(8)
C37 .0316(10) .0239(9) .0302(10) -.0015(8) -.0043(9) -.0092(8)
C38 .0435(13) .0221(10) .0530(14) .0000(9) -.0115(12) -.0085(9)
C39 .058(2) .0248(12) .087(2) .0068(11) -.020(2) -.0171(12)
C40 .048(2) .0423(15) .117(3) .0125(13) -.003(2) -.035(2)
C41 .0416(15) .052(2) .119(3) .0006(12) .023(2) -.025(2)
C42 .0365(12) .0304(12) .075(2) -.0014(10) .0116(13) -.0102(12)
C43 .0279(10) .0180(8) .0376(11) -.0055(7) -.0020(9) -.0056(8)
C44 .0371(11) .0366(11) .0422(12) -.0123(9) -.0069(11) .0093(9)
C45 .0469(14) .0521(14) .059(2) -.0138(12) -.0004(13) .0247(13)
C46 .0411(13) .0394(13) .084(2) -.0180(11) .0052(14) .0119(13)
C47 .064(2) .080(2) .086(2) -.053(2) -.005(2) -.016(2)
C48 .059(2) .076(2) .048(2) -.0450(14) -.0041(14) -.0105(14)
C49 .0212(9) .0287(9) .0236(9) -.0059(7) -.0032(8) -.0062(7)
C50 .0310(10) .0293(10) .0280(10) -.0011(8) -.0001(9) -.0071(8)
C51 .0303(11) .0438(12) .0332(11) -.0018(9) -.0002(10) -.0121(9)
C52 .0280(11) .0567(14) .0254(11) -.0127(10) .0035(10) -.0061(10)
C53 .0361(11) .0394(12) .0312(11) -.0111(9) -.0027(10) .0029(9)
C54 .0282(10) .0294(10) .0313(11) -.0031(8) -.0045(9) -.0028(8)
C55 .0231(9) .0271(9) .0207(9) -.0069(7) -.0017(8) .0021(7)
C56 .0281(10) .0223(9) .0366(11) -.0057(8) -.0047(9) -.0002(8)
C57 .0301(11) .0255(10) .0501(13) -.0006(8) .0003(10) .0034(9)
C58 .0216(10) .0399(12) .0440(12) -.0042(9) -.0016(10) .0112(10)
C59 .0272(11) .064(2) .061(2) -.0132(11) -.0132(12) -.0129(12)
C60 .0297(11) .0503(14) .0561(15) -.0044(10) -.0103(11) -.0233(11)
C61 .0195(8) .0152(8) .0242(9) -.0026(6) .0003(8) -.0087(7)
C62 .0266(10) .0311(10) .0238(9) -.0047(8) -.0029(9) -.0019(8)
C63 .0309(11) .0378(11) .0262(10) -.0121(9) .0029(9) -.0046(9)
C64 .0214(9) .0283(10) .0381(11) -.0054(8) .0007(9) -.0147(8)
C65 .0253(10) .0272(10) .0328(10) -.0017(8) -.0094(9) -.0068(8)
C66 .0271(10) .0244(9) .0263(10) -.0064(7) -.0036(9) -.0014(8)
C67 .0187(8) .0208(8) .0219(9) -.0029(7) -.0040(8) -.0043(7)
C68 .0309(10) .0211(9) .0351(11) -.0065(8) .0036(10) -.0056(8)
C69 .0391(12) .0212(10) .0451(12) -.0022(9) .0002(11) -.0128(9)
C70 .0295(11) .0342(11) .0333(11) .0041(9) -.0022(10) -.0138(9)
C71 .0338(11) .0431(12) .0348(11) -.0126(9) .0100(10) -.0112(10)
C72 .0324(10) .0260(10) .0341(11) -.0124(8) .0038(9) -.0089(8)
Si1 .0279(3) .0153(2) .0234(3) -.0034(2) -.0082(2) -.0029(2)
Si2 .0337(3) .0134(2) .0265(3) -.0038(2) -.0052(2) -.0025(2)
Si3 .0256(3) .0176(2) .0218(2) -.0037(2) -.0067(2) -.0017(2)
Si4 .0236(3) .0164(2) .0254(3) -.0045(2) -.0030(2) -.0052(2)
Si5 .0214(2) .0207(2) .0205(2) -.0031(2) -.0039(2) -.0044(2)
Si6 .0189(2) .0163(2) .0199(2) -.0042(2) -.0020(2) -.0046(2)
O1 .0276(6) .0169(6) .0254(6) -.0041(5) -.0075(6) -.0022(5)
O2 .0403(8) .0162(6) .0266(6) -.0066(5) -.0083(6) -.0009(5)
O3 .0381(7) .0168(6) .0250(6) -.0053(5) -.0064(6) -.0034(5)
O4 .0318(7) .0198(6) .0255(6) -.0046(5) -.0071(6) -.0063(5)
O5 .0247(6) .0186(6) .0240(6) -.0047(5) -.0049(5) -.0043(5)
O6 .0263(6) .0169(6) .0243(6) -.0054(5) -.0046(6) -.0030(5)

loop_
_atom_site_label
_atom_site_fract_x
_atom_site_fract_y
_atom_site_fract_z
_atom_site_U_iso_or_equiv
_atom_site_thermal_displace_type
_atom_site_calc_flag
_atom_site_refinement_flags
_atom_site_occupancy
_atom_site_disorder_group
_atom_site_type_symbol
C1 -.09009(15) .21446(11) .12141(12) .0278(4) Uani d . 1 . C
C2 -.1448(2) .17680(14) .18883(13) .0349(5) Uani d . 1 . C
H2 -.107(2) .1506(17) .2365(16) .058(7) Uiso d . 1 . H
C3 -.2524(2) .1746(2) .1914(2) .0491(6) Uani d . 1 . C
H3 -.296(3) .146(2) .2482(19) .088(10) Uiso d . 1 . H
C4 -.3071(2) .2098(2) .1256(2) .0550(7) Uani d . 1 . C
H4 -.390(2) .2135(17) .1196(16) .070(8) Uiso d . 1 . H
C5 -.2569(2) .2469(2) .0574(2) .0622(9) Uani d . 1 . C
H5 -.278(2) .268(2) .0151(18) .074(9) Uiso d . 1 . H
C6 -.1477(2) .24963(15) .0543(2) .0473(6) Uani d . 1 . C
H6 -.1107(17) .2721(14) .0082(13) .030(6) Uiso d . 1 . H
C7 .13265(14) .13951(11) .04237(11) .0242(4) Uani d . 1 . C
C8 .1118(2) .05400(13) .03243(13) .0327(5) Uani d . 1 . C
H8 .057(2) .0328(16) .0678(15) .052(7) Uiso d . 1 . H
C9 .1697(2) .00043(14) -.02616(14) .0376(5) Uani d . 1 . C
H9 .1558(19) -.0547(16) -.0308(14) .049(7) Uiso d . 1 . H
C10 .2494(2) .03110(14) -.07620(13) .0342(5) Uani d . 1 . C
H10 .2846(18) -.0069(15) -.1154(14) .040(6) Uiso d . 1 . H
C11 .2719(2) .11453(15) -.06744(13) .0370(5) Uani d . 1 . C
H11 .323(2) .1345(17) -.1019(16) .062(8) Uiso d . 1 . H
C12 .2138(2) .16808(13) -.00882(12) .0322(4) Uani d . 1 . C
H12 .2295(17) .2248(15) -.0022(13) .043(6) Uiso d . 1 . H
C13 .2388(2) .41956(12) .13497(12) .0295(4) Uani d . 1 . C
C14 .2472(2) .4962(2) .0820(2) .0685(9) Uani d . 1 . C
H14 .186(3) .530(2) .0605(19) .086(10) Uiso d . 1 . H
C15 .3427(3) .5241(2) .0637(3) .105(2) Uani d . 1 . C
H15 .341(3) .576(3) .026(2) .121(13) Uiso d . 1 . H
C16 .4325(2) .4775(2) .0992(2) .0739(10) Uani d . 1 . C
H16 .497(3) .500(2) .0891(18) .085(10) Uiso d . 1 . H
C17 .4275(2) .4019(2) .15095(15) .0489(6) Uani d . 1 . C
H17 .501(2) .3715(19) .1802(18) .081(9) Uiso d . 1 . H
C18 .3324(2) .3737(2) .16821(13) .0415(5) Uani d . 1 . C
H18 .329(2) .3208(19) .2082(17) .077(9) Uiso d . 1 . H
C19 -.0007(2) .48305(12) .16541(12) .0323(4) Uani d . 1 . C
C20 -.0133(3) .5454(2) .2230(2) .0798(11) Uani d . 1 . C
H20 .036(3) .539(2) .268(2) .114(12) Uiso d . 1 . H
C21 -.0940(3) .6227(2) .2222(3) .0867(12) Uani d . 1 . C
H21 -.096(3) .665(3) .262(2) .115(13) Uiso d . 1 . H
C22 -.1627(3) .6388(2) .1635(2) .0726(10) Uani d . 1 . C
H22 -.218(2) .693(2) .1671(18) .080(9) Uiso d . 1 . H
C23 -.1535(3) .5786(3) .1063(2) .0996(15) Uani d . 1 . C
H23 -.205(3) .576(3) .063(2) .123(13) Uiso d . 1 . H
C24 -.0729(2) .5006(2) .10738(15) .0683(9) Uani d . 1 . C
H24 -.070(2) .4589(19) .0654(18) .075(9) Uiso d . 1 . H
C25 .27811(14) .16101(11) .28533(11) .0241(4) Uani d . 1 . C
C26 .3267(2) .09793(13) .23057(12) .0308(4) Uani d . 1 . C
H26 .2860(16) .0813(13) .1921(12) .032(5) Uiso d . 1 . H
C27 .4343(2) .0577(2) .23155(15) .0407(5) Uani d . 1 . C
H27 .4650(19) .0153(16) .1927(14) .047(7) Uiso d . 1 . H
C28 .4941(2) .08008(15) .28750(14) .0403(5) Uani d . 1 . C
H28 .569(2) .0528(16) .2901(15) .052(7) Uiso d . 1 . H
C29 .4481(2) .14251(15) .34234(14) .0393(5) Uani d . 1 . C
H29 .4885(19) .1572(15) .3798(14) .050(7) Uiso d . 1 . H
C30 .3412(2) .18231(14) .34162(13) .0326(5) Uani d . 1 . C
H30 .3069(17) .2281(14) .3781(13) .037(6) Uiso d . 1 . H
C31 .06198(14) .20674(12) .38441(11) .0245(4) Uani d . 1 . C
C32 -.0083(2) .28190(13) .41571(13) .0300(4) Uani d . 1 . C
H32 -.0193(16) .3367(14) .3833(12) .033(5) Uiso d . 1 . H
C33 -.0586(2) .27583(15) .49341(14) .0379(5) Uani d . 1 . C
H33 -.1042(19) .3274(16) .5149(14) .045(6) Uiso d . 1 . H
C34 -.0424(2) .19405(15) .54105(13) .0364(5) Uani d . 1 . C
H34 -.0793(19) .1917(15) .5948(15) .049(7) Uiso d . 1 . H
C35 .0252(2) .11854(15) .51121(12) .0337(5) Uani d . 1 . C
H35 .0350(17) .0615(15) .5426(13) .041(6) Uiso d . 1 . H
C36 .0776(2) .12502(13) .43428(12) .0288(4) Uani d . 1 . C
H36 .1279(16) .0730(13) .4165(12) .028(5) Uiso d . 1 . H
C37 .5193(2) .51409(12) .32662(11) .0286(4) Uani d . 1 . C
C38 .5177(2) .42178(13) .34334(15) .0396(5) Uani d . 1 . C
H38 .4542(19) .4041(16) .3680(15) .051(7) Uiso d . 1 . H
C39 .6066(2) .3551(2) .3234(2) .0571(7) Uani d . 1 . C
H39 .604(2) .2916(19) .3387(16) .072(8) Uiso d . 1 . H
C40 .6966(2) .3793(2) .2879(2) .0706(9) Uani d . 1 . C
H40 .758(2) .333(2) .2711(18) .079(9) Uiso d . 1 . H
C41 .7010(2) .4693(2) .2708(2) .0731(9) Uani d . 1 . C
H41 .765(3) .486(2) .245(2) .113(13) Uiso d . 1 . H
C42 .6130(2) .5364(2) .2903(2) .0488(6) Uani d . 1 . C
H42 .6184(19) .5944(17) .2774(14) .053(7) Uiso d . 1 . H
C43 .29603(15) .54969(11) .40975(12) .0276(4) Uani d . 1 . C
C44 .2920(2) .53189(14) .49406(14) .0386(5) Uani d . 1 . C
H44 .3433(17) .5472(14) .5258(13) .036(6) Uiso d . 1 . H
C45 .2163(2) .4866(2) .5359(2) .0546(7) Uani d . 1 . C
H45 .217(2) .4728(19) .5933(18) .074(9) Uiso d . 1 . H
C46 .1450(2) .4582(2) .4947(2) .0554(7) Uani d . 1 . C
H46 .092(2) .4255(18) .5212(17) .074(8) Uiso d . 1 . H
C47 .1490(2) .4724(2) .4126(2) .0704(9) Uani d . 1 . C
H47 .090(3) .456(2) .3832(19) .090(10) Uiso d . 1 . H
C48 .2229(2) .5191(2) .3698(2) .0561(7) Uani d . 1 . C
H48 .220(2) .5300(19) .3165(18) .073(9) Uiso d . 1 . H
C49 .41978(14) .77877(12) .13499(11) .0240(4) Uani d . 1 . C
C50 .4960(2) .70587(13) .10601(12) .0300(4) Uani d . 1 . C
H50 .5089(17) .6478(15) .1384(13) .043(6) Uiso d . 1 . H
C51 .5534(2) .7145(2) .03118(13) .0362(5) Uani d . 1 . C
H51 .6034(19) .6638(16) .0112(14) .045(6) Uiso d . 1 . H
C52 .5376(2) .7967(2) -.01577(13) .0363(5) Uani d . 1 . C
H52 .5781(18) .8025(15) -.0678(14) .043(6) Uiso d . 1 . H
C53 .4638(2) .87022(15) .01187(13) .0355(5) Uani d . 1 . C
H53 .4533(18) .9274(16) -.0170(14) .046(6) Uiso d . 1 . H
C54 .4049(2) .86097(13) .08598(12) .0299(4) Uani d . 1 . C
H54 .3523(15) .9116(13) .1026(12) .024(5) Uiso d . 1 . H
C55 .20224(14) .82656(12) .22997(10) .0237(4) Uani d . 1 . C
C56 .1619(2) .90721(12) .26588(12) .0289(4) Uani d . 1 . C
H56 .2057(18) .9304(14) .2971(13) .039(6) Uiso d . 1 . H
C57 .0571(2) .95321(14) .25869(14) .0367(5) Uani d . 1 . C
H57 .0322(19) 1.0082(17) .2852(15) .053(7) Uiso d . 1 . H
C58 -.0078(2) .91918(14) .21440(13) .0366(5) Uani d . 1 . C
H58 -.0846(19) .9527(15) .2075(14) .048(6) Uiso d . 1 . H
C59 .0295(2) .8397(2) .1783(2) .0489(6) Uani d . 1 . C
H59 -.016(2) .8145(17) .1508(16) .063(8) Uiso d . 1 . H
C60 .1340(2) .7934(2) .18620(15) .0441(6) Uani d . 1 . C
H60 .159(2) .7369(17) .1622(15) .057(7) Uiso d . 1 . H
C61 .58832(13) .79199(11) .37418(10) .0194(4) Uani d . 1 . C
C62 .63134(15) .83207(13) .30233(11) .0273(4) Uani d . 1 . C
H62 .5859(17) .8560(14) .2607(13) .038(6) Uiso d . 1 . H
C63 .7372(2) .84045(14) .29286(12) .0311(4) Uani d . 1 . C
H63 .7669(17) .8674(14) .2423(13) .038(6) Uiso d . 1 . H
C64 .80198(15) .80908(12) .35544(12) .0286(4) Uani d . 1 . C
H64 .8776(17) .8143(13) .3510(12) .035(5) Uiso d . 1 . H
C65 .76162(15) .76863(12) .42735(12) .0282(4) Uani d . 1 . C
H65 .8056(17) .7492(14) .4684(13) .034(5) Uiso d . 1 . H
C66 .65602(15) .75994(12) .43615(12) .0257(4) Uani d . 1 . C
H66 .6279(16) .7309(13) .4860(12) .030(5) Uiso d . 1 . H
C67 .37054(13) .84811(11) .47029(10) .0203(4) Uani d . 1 . C
C68 .3847(2) .93579(12) .48002(12) .0291(4) Uani d . 1 . C
H68 .4340(18) .9606(15) .4441(13) .039(6) Uiso d . 1 . H
C69 .3245(2) .98687(13) .53926(13) .0352(5) Uani d . 1 . C
H69 .335(2) 1.0433(17) .5462(15) .057(7) Uiso d . 1 . H
C70 .2484(2) .95197(14) .58996(13) .0332(5) Uani d . 1 . C
H70 .2077(19) .9891(16) .6293(14) .046(6) Uiso d . 1 . H
C71 .2321(2) .86634(15) .58115(13) .0369(5) Uani d . 1 . C
H71 .184(2) .8400(16) .6156(15) .056(7) Uiso d . 1 . H
C72 .2931(2) .81440(13) .52234(12) .0299(4) Uani d . 1 . C
H72 .2822(17) .7567(15) .5171(13) .038(6) Uiso d . 1 . H
Si1 .05513(4) .21128(3) .12079(3) .02180(12) Uani d . 1 . Si
Si2 .11055(4) .38285(3) .16432(3) .02444(12) Uani d . 1 . Si
Si3 .13535(4) .21732(3) .28284(3) .02142(12) Uani d . 1 . Si
Si4 .40134(4) .60319(3) .35256(3) .02141(12) Uani d . 1 . Si
Si5 .34421(4) .76911(3) .23590(3) .02071(12) Uani d . 1 . Si
Si6 .44624(4) .78225(3) .38740(3) .01804(11) Uani d . 1 . Si
O1 .08728(9) .17184(7) .21305(7) .0230(3) Uani d . 1 . O
O2 .08536(10) .31248(8) .10319(7) .0273(3) Uani d . 1 . O
O3 .12097(10) .32672(8) .25455(7) .0263(3) Uani d . 1 . O
O4 .35716(10) .66138(8) .26917(7) .0251(3) Uani d . 1 . O
O5 .39464(9) .81950(7) .30087(7) .0220(3) Uani d . 1 . O
O6 .43530(9) .67553(7) .40706(7) .0221(3) Uani d . 1 . O

loop_
_atom_type_symbol
_atom_type_description
_atom_type_scat_dispersion_real
_atom_type_scat_dispersion_imag
_atom_type_scat_source
C C 0.0020 0.0020 'International Tables Vol C Tables 4.2.6.8 and 6.1.1.4'
H H 0.0000 0.0000 'International Tables Vol C Tables 4.2.6.8 and 6.1.1.4'
Si Si 0.0720 0.0710 'International Tables Vol C Tables 4.2.6.8 and 6.1.1.4'
O O 0.0080 0.0060 'International Tables Vol C Tables 4.2.6.8 and 6.1.1.4'

loop_
_geom_angle_atom_site_label_1
_geom_angle_atom_site_label_2
_geom_angle_atom_site_label_3
_geom_angle
_geom_angle_publ_flag
C2 C1 C6 117.2(2) y
C2 C1 Si1 120.31(13) ?
C6 C1 Si1 122.4(2) ?
C3 C2 C1 122.7(2) ?
C3 C2 H2 117.8(15) ?
C1 C2 H2 119.6(15) ?
C4 C3 C2 119.1(3) ?
C4 C3 H3 119.4(15) ?
C2 C3 H3 121.5(15) ?
C3 C4 C5 120.6(2) ?
C3 C4 H4 127.1(15) ?
C5 C4 H4 112.3(15) ?
C4 C5 C6 120.7(2) ?
C4 C5 H5 131.(2) ?
C6 C5 H5 108.(2) ?
C1 C6 C5 119.7(3) ?
C1 C6 H6 117.5(13) ?
C5 C6 H6 122.7(13) ?
C12 C7 C8 117.4(2) y
C12 C7 Si1 121.51(14) ?
C8 C7 Si1 121.12(15) ?
C9 C8 C7 121.1(2) ?
C9 C8 H8 120.4(15) ?
C7 C8 H8 118.5(15) ?
C10 C9 C8 120.0(2) ?
C10 C9 H9 120.4(16) ?
C8 C9 H9 119.6(16) ?
C11 C10 C9 120.1(2) ?
C11 C10 H10 123.4(14) ?
C9 C10 H10 116.5(14) ?
C10 C11 C12 119.8(2) ?
C10 C11 H11 118.9(17) ?
C12 C11 H11 121.2(17) ?
C11 C12 C7 121.6(2) ?
C11 C12 H12 120.1(14) ?
C7 C12 H12 118.2(14) ?
C18 C13 C14 115.9(2) y
C18 C13 Si2 121.2(2) ?
C14 C13 Si2 122.8(2) ?
C15 C14 C13 121.7(3) ?
C15 C14 H14 120.2(19) ?
C13 C14 H14 118.1(19) ?
C16 C15 C14 120.3(3) ?
C16 C15 H15 124.(2) ?
C14 C15 H15 115.(2) ?
C17 C16 C15 119.7(3) ?
C17 C16 H16 120.6(18) ?
C15 C16 H16 119.6(18) ?
C16 C17 C18 119.7(2) ?
C16 C17 H17 115.4(15) ?
C18 C17 H17 124.6(15) ?
C17 C18 C13 122.7(2) ?
C17 C18 H18 118.8(16) ?
C13 C18 H18 118.4(16) ?
C24 C19 C20 116.8(2) y
C24 C19 Si2 121.5(2) ?
C20 C19 Si2 121.7(2) ?
C19 C20 C21 122.0(3) ?
C19 C20 H20 123.(2) ?
C21 C20 H20 115.(2) ?
C22 C21 C20 119.8(3) ?
C22 C21 H21 122.(2) ?
C20 C21 H21 118.(2) ?
C21 C22 C23 119.9(3) ?
C21 C22 H22 115.9(18) ?
C23 C22 H22 124.1(18) ?
C22 C23 C24 120.4(3) ?
C22 C23 H23 129.(2) ?
C24 C23 H23 110.(2) ?
C19 C24 C23 121.1(3) ?
C19 C24 H24 121.4(16) ?
C23 C24 H24 117.5(16) ?
C26 C25 C30 117.7(2) y
C26 C25 Si3 121.39(14) ?
C30 C25 Si3 120.93(15) ?
C25 C26 C27 121.1(2) ?
C25 C26 H26 119.8(12) ?
C27 C26 H26 119.1(12) ?
C28 C27 C26 119.9(2) ?
C28 C27 H27 121.4(14) ?
C26 C27 H27 118.7(14) ?
C27 C28 C29 120.3(2) ?
C27 C28 H28 121.9(15) ?
C29 C28 H28 117.9(15) ?
C28 C29 C30 119.9(2) ?
C28 C29 H29 119.9(15) ?
C30 C29 H29 120.2(15) ?
C29 C30 C25 121.2(2) ?
C29 C30 H30 122.0(12) ?
C25 C30 H30 116.8(12) ?
C36 C31 C32 117.3(2) y
C36 C31 Si3 121.74(15) ?
C32 C31 Si3 120.92(14) ?
C33 C32 C31 121.2(2) ?
C33 C32 H32 120.5(13) ?
C31 C32 H32 118.3(13) ?
C34 C33 C32 120.2(2) ?
C34 C33 H33 118.9(14) ?
C32 C33 H33 120.8(14) ?
C35 C34 C33 119.7(2) ?
C35 C34 H34 121.9(14) ?
C33 C34 H34 118.4(14) ?
C34 C35 C36 120.1(2) ?
C34 C35 H35 120.4(14) ?
C36 C35 H35 119.4(14) ?
C35 C36 C31 121.4(2) ?
C35 C36 H36 118.6(12) ?
C31 C36 H36 120.0(12) ?
C42 C37 C38 117.3(2) y
C42 C37 Si4 121.24(15) ?
C38 C37 Si4 121.4(2) ?
C39 C38 C37 121.1(2) ?
C39 C38 H38 119.5(14) ?
C37 C38 H38 119.4(14) ?
C40 C39 C38 120.0(2) ?
C40 C39 H39 121.1(17) ?
C38 C39 H39 118.7(17) ?
C39 C40 C41 120.4(2) ?
C39 C40 H40 120.4(18) ?
C41 C40 H40 119.1(18) ?
C40 C41 C42 120.2(3) ?
C40 C41 H41 120.(2) ?
C42 C41 H41 120.(2) ?
C37 C42 C41 120.9(2) ?
C37 C42 H42 121.4(16) ?
C41 C42 H42 117.7(16) ?
C48 C43 C44 117.0(2) y
C48 C43 Si4 121.1(2) ?
C44 C43 Si4 121.70(15) ?
C45 C44 C43 121.2(2) ?
C45 C44 H44 116.8(13) ?
C43 C44 H44 121.9(13) ?
C46 C45 C44 120.2(2) ?
C46 C45 H45 119.7(17) ?
C44 C45 H45 120.0(17) ?
C47 C46 C45 119.8(2) ?
C47 C46 H46 117.3(17) ?
C45 C46 H46 122.9(17) ?
C46 C47 C48 120.7(2) ?
C46 C47 H47 118.6(18) ?
C48 C47 H47 120.1(18) ?
C43 C48 C47 121.1(2) ?
C43 C48 H48 121.3(19) ?
C47 C48 H48 117.6(19) ?
C54 C49 C50 117.3(2) y
C54 C49 Si5 120.82(14) ?
C50 C49 Si5 121.84(14) ?
C51 C50 C49 121.3(2) ?
C51 C50 H50 118.9(13) ?
C49 C50 H50 119.8(13) ?
C52 C51 C50 120.2(2) ?
C52 C51 H51 119.2(14) ?
C50 C51 H51 120.6(14) ?
C51 C52 C53 119.7(2) ?
C51 C52 H52 119.9(13) ?
C53 C52 H52 120.3(13) ?
C52 C53 C54 120.0(2) ?
C52 C53 H53 122.1(14) ?
C54 C53 H53 117.9(14) ?
C53 C54 C49 121.5(2) ?
C53 C54 H54 118.5(12) ?
C49 C54 H54 120.0(12) ?
C56 C55 C60 117.5(2) y
C56 C55 Si5 120.66(14) ?
C60 C55 Si5 121.76(15) ?
C55 C56 C57 121.3(2) ?
C55 C56 H56 119.3(13) ?
C57 C56 H56 119.4(13) ?
C58 C57 C56 119.8(2) ?
C58 C57 H57 121.8(14) ?
C56 C57 H57 118.4(14) ?
C59 C58 C57 120.4(2) ?
C59 C58 H58 118.7(13) ?
C57 C58 H58 120.9(13) ?
C58 C59 C60 119.8(2) ?
C58 C59 H59 120.3(16) ?
C60 C59 H59 119.9(16) ?
C59 C60 C55 121.3(2) ?
C59 C60 H60 119.3(15) ?
C55 C60 H60 119.4(15) ?
C62 C61 C66 117.6(2) y
C62 C61 Si6 121.34(13) ?
C66 C61 Si6 121.08(14) ?
C63 C62 C61 121.3(2) ?
C63 C62 H62 120.2(13) ?
C61 C62 H62 118.4(13) ?
C64 C63 C62 119.9(2) ?
C64 C63 H63 119.3(12) ?
C62 C63 H63 120.9(12) ?
C63 C64 C65 120.1(2) ?
C63 C64 H64 122.1(12) ?
C65 C64 H64 117.9(12) ?
C66 C65 C64 119.7(2) ?
C66 C65 H65 121.6(13) ?
C64 C65 H65 118.7(13) ?
C65 C66 C61 121.4(2) ?
C65 C66 H66 119.9(11) ?
C61 C66 H66 118.7(11) ?
C72 C67 C68 117.6(2) y
C72 C67 Si6 121.28(13) ?
C68 C67 Si6 121.05(14) ?
C69 C68 C67 121.2(2) ?
C69 C68 H68 120.0(14) ?
C67 C68 H68 118.8(14) ?
C70 C69 C68 120.1(2) ?
C70 C69 H69 118.8(16) ?
C68 C69 H69 121.1(17) ?
C71 C70 C69 119.9(2) ?
C71 C70 H70 122.1(15) ?
C69 C70 H70 118.0(14) ?
C70 C71 C72 120.2(2) ?
C70 C71 H71 122.0(16) ?
C72 C71 H71 117.7(16) ?
C71 C72 C67 121.0(2) ?
C71 C72 H72 119.8(14) ?
C67 C72 H72 119.2(14) ?
O2 Si1 O1 107.21(6) ?
O2 Si1 C7 107.25(8) ?
O1 Si1 C7 112.08(7) ?
O2 Si1 C1 113.17(7) ?
O1 Si1 C1 105.81(8) ?
C7 Si1 C1 111.32(8) ?
O2 Si2 O3 106.68(6) ?
O2 Si2 C19 108.21(8) ?
O3 Si2 C19 111.83(8) ?
O2 Si2 C13 113.19(8) ?
O3 Si2 C13 106.79(8) ?
C19 Si2 C13 110.14(9) ?
O1 Si3 O3 106.70(6) ?
O1 Si3 C31 113.12(7) ?
O3 Si3 C31 107.07(8) ?
O1 Si3 C25 106.86(8) ?
O3 Si3 C25 111.61(7) ?
C31 Si3 C25 111.46(8) ?
O6 Si4 O4 106.87(6) ?
O6 Si4 C37 109.58(8) ?
O4 Si4 C37 110.00(8) ?
O6 Si4 C43 110.33(8) ?
O4 Si4 C43 110.45(8) ?
C37 Si4 C43 109.57(9) ?
O5 Si5 O4 107.53(6) ?
O5 Si5 C49 109.27(7) ?
O4 Si5 C49 109.43(8) ?
O5 Si5 C55 107.82(7) ?
O4 Si5 C55 112.08(8) ?
C49 Si5 C55 110.62(8) ?
O5 Si6 O6 107.57(6) ?
O5 Si6 C67 110.08(7) ?
O6 Si6 C67 108.35(7) ?
O5 Si6 C61 107.42(7) ?
O6 Si6 C61 110.94(7) ?
C67 Si6 C61 112.39(8) ?
Si3 O1 Si1 131.53(7) ?
Si2 O2 Si1 131.84(8) ?
Si3 O3 Si2 131.21(8) ?
Si5 O4 Si4 132.73(8) ?
Si5 O5 Si6 132.13(7) ?
Si4 O6 Si6 132.45(7) ?

loop_
_geom_bond_atom_site_label_1
_geom_bond_atom_site_label_2
_geom_bond_site_symmetry_2
_geom_bond_distance
_geom_bond_publ_flag
C1 C2 . 1.394(3) ?
C1 C6 . 1.395(3) ?
C1 Si1 . 1.858(2) ?
C2 C3 . 1.389(3) ?
C2 H2 . .97(2) ?
C3 C4 . 1.358(4) ?
C3 H3 . 1.14(3) ?
C4 C5 . 1.372(4) ?
C4 H4 . 1.07(3) ?
C5 C6 . 1.410(4) ?
C5 H5 . .79(3) ?
C6 H6 . .93(2) ?
C7 C12 . 1.389(3) ?
C7 C8 . 1.399(3) ?
C7 Si1 . 1.849(2) ?
C8 C9 . 1.381(3) ?
C8 H8 . .96(3) ?
C9 C10 . 1.378(3) ?
C9 H9 . .90(2) ?
C10 C11 . 1.373(3) ?
C10 H10 . .93(2) ?
C11 C12 . 1.382(3) ?
C11 H11 . .90(3) ?
C12 H12 . .94(2) ?
C13 C18 . 1.391(3) ?
C13 C14 . 1.392(3) ?
C13 Si2 . 1.853(2) ?
C14 C15 . 1.378(4) ?
C14 H14 . .92(3) ?
C15 C16 . 1.373(4) ?
C15 H15 . .94(4) ?
C16 C17 . 1.361(4) ?
C16 H16 . .96(3) ?
C17 C18 . 1.374(3) ?
C17 H17 . 1.09(3) ?
C18 H18 . .99(3) ?
C19 C24 . 1.373(3) ?
C19 C20 . 1.381(3) ?
C19 Si2 . 1.847(2) ?
C20 C21 . 1.387(4) ?
C20 H20 . 1.01(4) ?
C21 C22 . 1.350(5) ?
C21 H21 . .96(4) ?
C22 C23 . 1.357(5) ?
C22 H22 . .97(3) ?
C23 C24 . 1.393(3) ?
C23 H23 . 1.04(4) ?
C24 H24 . .98(3) ?
C25 C26 . 1.388(3) ?
C25 C30 . 1.400(3) ?
C25 Si3 . 1.856(2) ?
C26 C27 . 1.390(3) ?
C26 H26 . .95(2) ?
C27 C28 . 1.374(3) ?
C27 H27 . .95(2) ?
C28 C29 . 1.375(3) ?
C28 H28 . .97(2) ?
C29 C30 . 1.380(3) ?
C29 H29 . .92(2) ?
C30 H30 . .97(2) ?
C31 C36 . 1.399(2) ?
C31 C32 . 1.400(3) ?
C31 Si3 . 1.853(2) ?
C32 C33 . 1.385(3) ?
C32 H32 . .93(2) ?
C33 C34 . 1.381(3) ?
C33 H33 . .95(2) ?
C34 C35 . 1.380(3) ?
C34 H34 . .97(2) ?
C35 C36 . 1.384(3) ?
C35 H35 . .95(2) ?
C36 H36 . .96(2) ?
C37 C42 . 1.383(3) ?
C37 C38 . 1.393(3) ?
C37 Si4 . 1.847(2) ?
C38 C39 . 1.389(3) ?
C38 H38 . .95(2) ?
C39 C40 . 1.348(4) ?
C39 H39 . .97(3) ?
C40 C41 . 1.368(4) ?
C40 H40 . .97(3) ?
C41 C42 . 1.385(3) ?
C41 H41 . .96(3) ?
C42 H42 . .89(2) ?
C43 C48 . 1.382(3) ?
C43 C44 . 1.393(3) ?
C43 Si4 . 1.851(2) ?
C44 C45 . 1.393(3) ?
C44 H44 . .96(2) ?
C45 C46 . 1.359(4) ?
C45 H45 . .95(3) ?
C46 C47 . 1.353(4) ?
C46 H46 . .96(3) ?
C47 C48 . 1.395(4) ?
C47 H47 . 1.02(3) ?
C48 H48 . .89(3) ?
C49 C54 . 1.397(3) ?
C49 C50 . 1.398(3) ?
C49 Si5 . 1.855(2) ?
C50 C51 . 1.386(3) ?
C50 H50 . .97(2) ?
C51 C52 . 1.381(3) ?
C51 H51 . .95(2) ?
C52 C53 . 1.381(3) ?
C52 H52 . .97(2) ?
C53 C54 . 1.386(3) ?
C53 H53 . .93(2) ?
C54 H54 . .95(2) ?
C55 C56 . 1.385(3) ?
C55 C60 . 1.392(3) ?
C55 Si5 . 1.856(2) ?
C56 C57 . 1.391(3) ?
C56 H56 . .94(2) ?
C57 C58 . 1.372(3) ?
C57 H57 . .96(2) ?
C58 C59 . 1.366(3) ?
C58 H58 . 1.02(2) ?
C59 C60 . 1.390(3) ?
C59 H59 . .94(3) ?
C60 H60 . .96(3) ?
C61 C62 . 1.396(3) ?
C61 C66 . 1.396(2) ?
C61 Si6 . 1.854(2) ?
C62 C63 . 1.386(3) ?
C62 H62 . .94(2) ?
C63 C64 . 1.380(3) ?
C63 H63 . .97(2) ?
C64 C65 . 1.385(3) ?
C64 H64 . .99(2) ?
C65 C66 . 1.384(3) ?
C65 H65 . .91(2) ?
C66 H66 . .97(2) ?
C67 C72 . 1.394(3) ?
C67 C68 . 1.398(2) ?
C67 Si6 . 1.849(2) ?
C68 C69 . 1.379(3) ?
C68 H68 . .94(2) ?
C69 C70 . 1.379(3) ?
C69 H69 . .91(3) ?
C70 C71 . 1.374(3) ?
C70 H70 . .94(2) ?
C71 C72 . 1.385(3) ?
C71 H71 . .92(3) ?
C72 H72 . .92(2) ?
Si1 O2 . 1.6418(12) ?
Si1 O1 . 1.6433(12) ?
Si2 O2 . 1.6400(13) ?
Si2 O3 . 1.6434(13) ?
Si3 O1 . 1.6370(12) ?
Si3 O3 . 1.6424(12) ?
Si4 O6 . 1.6370(12) ?
Si4 O4 . 1.6435(12) ?
Si5 O5 . 1.6363(12) ?
Si5 O4 . 1.6382(12) ?
Si6 O5 . 1.6383(12) ?
Si6 O6 . 1.6393(12) ?

loop_
_geom_torsion_atom_site_label_1
_geom_torsion_atom_site_label_2
_geom_torsion_atom_site_label_3
_geom_torsion_atom_site_label_4
_geom_torsion
C6 C1 C2 C3 -0.9(3)
Si1 C1 C2 C3 -177.7(2)
C1 C2 C3 C4 0.5(3)
C2 C3 C4 C5 0.2(4)
C3 C4 C5 C6 -0.3(4)
C2 C1 C6 C5 0.7(3)
Si1 C1 C6 C5 177.5(2)
C4 C5 C6 C1 -0.2(4)
C12 C7 C8 C9 -0.1(3)
Si1 C7 C8 C9 179.99(15)
C7 C8 C9 C10 -0.2(3)
C8 C9 C10 C11 0.6(3)
C9 C10 C11 C12 -0.6(3)
C10 C11 C12 C7 0.3(3)
C8 C7 C12 C11 0.1(3)
Si1 C7 C12 C11 179.97(15)
C18 C13 C14 C15 0.4(5)
Si2 C13 C14 C15 177.4(3)
C13 C14 C15 C16 -1.5(7)
C14 C15 C16 C17 1.8(6)
C15 C16 C17 C18 -1.0(5)
C16 C17 C18 C13 -0.2(4)
C14 C13 C18 C17 0.5(4)
Si2 C13 C18 C17 -176.6(2)
C24 C19 C20 C21 -0.8(5)
Si2 C19 C20 C21 177.2(3)
C19 C20 C21 C22 -0.3(6)
C20 C21 C22 C23 1.0(6)
C21 C22 C23 C24 -0.6(6)
C20 C19 C24 C23 1.2(5)
Si2 C19 C24 C23 -176.8(3)
C22 C23 C24 C19 -0.5(6)
C30 C25 C26 C27 -0.2(3)
Si3 C25 C26 C27 178.4(2)
C25 C26 C27 C28 0.2(3)
C26 C27 C28 C29 -0.3(3)
C27 C28 C29 C30 0.5(3)
C28 C29 C30 C25 -0.6(3)
C26 C25 C30 C29 0.4(3)
Si3 C25 C30 C29 -178.2(2)
C36 C31 C32 C33 1.1(3)
Si3 C31 C32 C33 -176.2(2)
C31 C32 C33 C34 -1.7(3)
C32 C33 C34 C35 0.7(3)
C33 C34 C35 C36 0.8(3)
C34 C35 C36 C31 -1.4(3)
C32 C31 C36 C35 0.5(3)
Si3 C31 C36 C35 177.76(14)
C42 C37 C38 C39 -0.7(3)
Si4 C37 C38 C39 179.8(2)
C37 C38 C39 C40 0.5(4)
C38 C39 C40 C41 -0.3(5)
C39 C40 C41 C42 0.4(5)
C38 C37 C42 C41 0.7(4)
Si4 C37 C42 C41 -179.8(2)
C40 C41 C42 C37 -0.5(5)
C48 C43 C44 C45 -1.0(3)
Si4 C43 C44 C45 -176.1(2)
C43 C44 C45 C46 0.5(4)
C44 C45 C46 C47 1.3(4)
C45 C46 C47 C48 -2.5(5)
C44 C43 C48 C47 -0.2(4)
Si4 C43 C48 C47 174.9(2)
C46 C47 C48 C43 2.0(5)
C54 C49 C50 C51 -0.9(3)
Si5 C49 C50 C51 -178.74(15)
C49 C50 C51 C52 1.3(3)
C50 C51 C52 C53 -0.4(3)
C51 C52 C53 C54 -0.9(3)
C52 C53 C54 C49 1.3(3)
C50 C49 C54 C53 -0.4(3)
Si5 C49 C54 C53 177.45(15)
C60 C55 C56 C57 0.2(3)
Si5 C55 C56 C57 177.0(2)
C55 C56 C57 C58 -0.9(3)
C56 C57 C58 C59 0.9(3)
C57 C58 C59 C60 -0.3(4)
C58 C59 C60 C55 -0.4(4)
C56 C55 C60 C59 0.4(3)
Si5 C55 C60 C59 -176.3(2)
C66 C61 C62 C63 -0.5(3)
Si6 C61 C62 C63 179.12(15)
C61 C62 C63 C64 -0.2(3)
C62 C63 C64 C65 0.5(3)
C63 C64 C65 C66 -0.1(3)
C64 C65 C66 C61 -0.7(3)
C62 C61 C66 C65 0.9(3)
Si6 C61 C66 C65 -178.68(14)
C72 C67 C68 C69 0.3(3)
Si6 C67 C68 C69 176.76(15)
C67 C68 C69 C70 -0.4(3)
C68 C69 C70 C71 -0.3(3)
C69 C70 C71 C72 1.0(3)
C70 C71 C72 C67 -1.1(3)
C68 C67 C72 C71 0.4(3)
Si6 C67 C72 C71 -176.03(15)
C12 C7 Si1 O2 10.7(2)
C8 C7 Si1 O2 -169.37(14)
C12 C7 Si1 O1 -106.70(15)
C8 C7 Si1 O1 73.2(2)
C12 C7 Si1 C1 135.01(15)
C8 C7 Si1 C1 -45.1(2)
C2 C1 Si1 O2 -124.37(14)
C6 C1 Si1 O2 59.0(2)
C2 C1 Si1 O1 -7.3(2)
C6 C1 Si1 O1 176.1(2)
C2 C1 Si1 C7 114.7(2)
C6 C1 Si1 C7 -61.9(2)
C24 C19 Si2 O2 -15.2(2)
C20 C19 Si2 O2 166.9(2)
C24 C19 Si2 O3 -132.4(2)
C20 C19 Si2 O3 49.6(3)
C24 C19 Si2 C13 109.0(2)
C20 C19 Si2 C13 -68.9(3)
C18 C13 Si2 O2 -93.4(2)
C14 C13 Si2 O2 89.7(2)
C18 C13 Si2 O3 23.7(2)
C14 C13 Si2 O3 -153.2(2)
C18 C13 Si2 C19 145.3(2)
C14 C13 Si2 C19 -31.5(2)
C36 C31 Si3 O1 77.8(2)
C32 C31 Si3 O1 -105.03(15)
C36 C31 Si3 O3 -164.99(14)
C32 C31 Si3 O3 12.2(2)
C36 C31 Si3 C25 -42.7(2)
C32 C31 Si3 C25 134.54(14)
C26 C25 Si3 O1 4.1(2)
C30 C25 Si3 O1 -177.28(14)
C26 C25 Si3 O3 -112.19(15)
C30 C25 Si3 O3 66.4(2)
C26 C25 Si3 C31 128.15(15)
C30 C25 Si3 C31 -53.2(2)
C42 C37 Si4 O6 -52.8(2)
C38 C37 Si4 O6 126.7(2)
C42 C37 Si4 O4 64.4(2)
C38 C37 Si4 O4 -116.1(2)
C42 C37 Si4 C43 -174.0(2)
C38 C37 Si4 C43 5.5(2)
C48 C43 Si4 O6 151.7(2)
C44 C43 Si4 O6 -33.5(2)
C48 C43 Si4 O4 33.7(2)
C44 C43 Si4 O4 -151.4(2)
C48 C43 Si4 C37 -87.6(2)
C44 C43 Si4 C37 87.2(2)
C54 C49 Si5 O5 -75.4(2)
C50 C49 Si5 O5 102.4(2)
C54 C49 Si5 O4 167.06(14)
C50 C49 Si5 O4 -15.1(2)
C54 C49 Si5 C55 43.1(2)
C50 C49 Si5 C55 -139.09(15)
C56 C55 Si5 O5 10.2(2)
C60 C55 Si5 O5 -173.1(2)
C56 C55 Si5 O4 128.36(15)
C60 C55 Si5 O4 -55.0(2)
C56 C55 Si5 C49 -109.2(2)
C60 C55 Si5 C49 67.4(2)
C72 C67 Si6 O5 99.03(14)
C68 C67 Si6 O5 -77.26(15)
C72 C67 Si6 O6 -18.3(2)
C68 C67 Si6 O6 165.36(13)
C72 C67 Si6 C61 -141.29(14)
C68 C67 Si6 C61 42.4(2)
C62 C61 Si6 O5 4.6(2)
C66 C61 Si6 O5 -175.86(13)
C62 C61 Si6 O6 121.88(14)
C66 C61 Si6 O6 -58.6(2)
C62 C61 Si6 C67 -116.64(14)
C66 C61 Si6 C67 62.9(2)
O3 Si3 O1 Si1 13.90(13)
C31 Si3 O1 Si1 131.37(11)
C25 Si3 O1 Si1 -105.62(11)
O2 Si1 O1 Si3 2.68(13)
C7 Si1 O1 Si3 120.12(11)
C1 Si1 O1 Si3 -118.37(11)
O3 Si2 O2 Si1 9.52(13)
C19 Si2 O2 Si1 -110.96(12)
C13 Si2 O2 Si1 126.68(12)
O1 Si1 O2 Si2 -16.66(13)
C7 Si1 O2 Si2 -137.22(11)
C1 Si1 O2 Si2 99.62(12)
O1 Si3 O3 Si2 -24.27(13)
C31 Si3 O3 Si2 -145.66(11)
C25 Si3 O3 Si2 92.12(12)
O2 Si2 O3 Si3 14.63(13)
C19 Si2 O3 Si3 132.77(12)
C13 Si2 O3 Si3 -106.69(12)
O5 Si5 O4 Si4 4.37(13)
C49 Si5 O4 Si4 122.95(11)
C55 Si5 O4 Si4 -113.95(12)
O6 Si4 O4 Si5 0.41(13)
C37 Si4 O4 Si5 -118.47(12)
C43 Si4 O4 Si5 120.45(12)
O4 Si5 O5 Si6 -2.74(13)
C49 Si5 O5 Si6 -121.42(11)
C55 Si5 O5 Si6 118.29(11)
O6 Si6 O5 Si5 -3.12(13)
C67 Si6 O5 Si5 -120.98(11)
C61 Si6 O5 Si5 116.36(11)
O4 Si4 O6 Si6 -9.03(13)
C37 Si4 O6 Si6 110.13(11)
C43 Si4 O6 Si6 -129.14(11)
O5 Si6 O6 Si4 10.17(13)
C67 Si6 O6 Si4 129.14(10)
C61 Si6 O6 Si4 -107.04(11)

loop_
_cod_related_entry_id
_cod_related_entry_database
_cod_related_entry_code
1 ChemSpider 61494
